data_1511649
loop_
_publ_author_name
'Jeitschko, W.'
'Konrad, T.'
'Evers, C.B.H.'
'Danebrock, M.E.'

_publ_section_title
;
 Preparation, properties and crystal structures of the thorium chromium
 borides Th Cr B4 and Th Cr2 B6; structure refinements of Ce Cr2 B6, Th B4
 and Th B6
;
_journal_name_full 'Journal of Alloys Compd.'
_journal_page_first 56
_journal_page_last 61
_journal_paper_doi 10.1016/0925-8388(95)01993-6
_journal_volume 234
_journal_year 1996
_chemical_formula_sum 'B6 Th'
_chemical_name_systematic 'Th B6'
_space_group_IT_number 221
_symmetry_space_group_name_Hall '-P 4 2 3'
_symmetry_space_group_name_H-M 'P m -3 m'
_cell_angle_alpha 90
_cell_angle_beta 90
_cell_angle_gamma 90
_cell_formula_units_Z 1
_cell_length_a 4.0931
_cell_length_b 4.0931
_cell_length_c 4.0931
_cell_volume 68.574
_citation_journal_id_ASTM JALCEU
_cod_data_source_file boron4-x_301.cif
_cod_data_source_block B6Th1
_cod_original_cell_volume 68.57362
_cod_original_formula_sum 'B6 Th1'
_cod_database_code 1511649

loop_
_symmetry_equiv_pos_as_xyz
x,y,z
-y,x,z
-x,-y,z
y,-x,z
x,-y,-z
y,x,-z
-x,y,-z
-y,-x,-z
z,x,y
-x,z,y
-z,-x,y
x,-z,y
z,-x,-y
x,z,-y
-z,x,-y
-x,-z,-y
y,z,x
y,-z,-x
z,y,-x
-y,z,-x
-z,-y,-x
-y,-z,x
z,-y,x
-z,y,x
-x,-y,-z
y,-x,-z
x,y,-z
-y,x,-z
-x,y,z
-y,-x,z
x,-y,z
y,x,z
-z,-x,-y
x,-z,-y
z,x,-y
-x,z,-y
-z,x,y
-x,-z,y
z,-x,y
x,z,y
-y,-z,-x
-y,z,x
-z,-y,x
y,-z,x
z,y,x
y,z,-x
-z,y,-x
z,-y,-x

loop_
_atom_site_label
_atom_site_type_symbol
_atom_site_fract_x
_atom_site_fract_y
_atom_site_fract_z
_atom_site_occupancy
_atom_site_U_iso_or_equiv
B1 B 0.197 0.5 0.5 1 0.0
Th1 Th+4 0 0 0 1 0.0
